data_7061786
loop_
_publ_author_name
'Goncharova, Irina K.'
'Ulianova, Eva A.'
'Novikov, Roman A.'
'Volodin, Alexander D.'
'Korlyukov, Alexander A.'
'Arzumanyan, Ashot V.'

_publ_section_title
;
 Siloxane-containing derivatives of benzoic acid: chemical transformation
 of the carboxyl group
;
_journal_issue 37
_journal_name_full 'New Journal of Chemistry'
_journal_page_first 18041
_journal_page_last 18047
_journal_paper_doi 10.1039/D2NJ03872B
_journal_volume 46
_journal_year 2022
_chemical_absolute_configuration ad
_chemical_formula_moiety 'C12 H21 N O2 Si2'
_chemical_formula_sum 'C12 H21 N O2 Si2'
_chemical_formula_weight 267.48
_space_group_crystal_system monoclinic
_space_group_IT_number 9
_space_group_name_Hall 'C -2yc'
_space_group_name_H-M_alt 'C 1 c 1'
_atom_sites_solution_hydrogens geom
_atom_sites_solution_primary dual
_audit_creation_date 2022-06-20
_audit_creation_method
;
Olex2 1.5
(compiled 2022.04.07 svn.rca3783a0 for OlexSys, GUI svn.r6498)
;
_audit_update_record
;
2022-08-27 deposited with the CCDC.	2022-09-02 downloaded from the CCDC.
;
_cell_angle_alpha 90
_cell_angle_beta 90.064(3)
_cell_angle_gamma 90
_cell_formula_units_Z 16
_cell_length_a 12.8516(8)
_cell_length_b 12.8118(7)
_cell_length_c 36.527(2)
_cell_measurement_reflns_used 9899
_cell_measurement_temperature 120
_cell_measurement_theta_max 72.164
_cell_measurement_theta_min 5.03
_cell_volume 6014.2(6)
_computing_cell_refinement 'SAINT v8.34A (Bruker, 2013)'
_computing_data_collection 'APEX3 v2019.11-0 (Bruker, 2019)'
_computing_data_reduction 'SAINT v8.34A (Bruker, 2013)'
_computing_molecular_graphics 'Olex2 1.5 (Dolomanov et al., 2009)'
_computing_publication_material 'Olex2 1.5 (Dolomanov et al., 2009)'
_computing_structure_refinement 'SHELXL 2014/6 (Sheldrick, 2015)'
_computing_structure_solution 'SHELXT  (Sheldrick, 2015)'
_diffrn_ambient_temperature 120
_diffrn_detector_area_resol_mean 8
_diffrn_measured_fraction_theta_full 0.990
_diffrn_measured_fraction_theta_max 0.980
_diffrn_measurement_device_type 'Bruker APEX-II CCD'
_diffrn_measurement_method '\w and \f scans'
_diffrn_radiation_monochromator graphite
_diffrn_radiation_type CuK\a
_diffrn_radiation_wavelength 1.54178
_diffrn_reflns_av_R_equivalents 0.0431
_diffrn_reflns_av_unetI/netI 0.0379
_diffrn_reflns_Laue_measured_fraction_full 0.990
_diffrn_reflns_Laue_measured_fraction_max 0.980
_diffrn_reflns_limit_h_max 15
_diffrn_reflns_limit_h_min -13
_diffrn_reflns_limit_k_max 13
_diffrn_reflns_limit_k_min -15
_diffrn_reflns_limit_l_max 44
_diffrn_reflns_limit_l_min -36
_diffrn_reflns_number 44045
_diffrn_reflns_point_group_measured_fraction_full 0.990
_diffrn_reflns_point_group_measured_fraction_max 0.980
_diffrn_reflns_theta_full 67.679
_diffrn_reflns_theta_max 72.092
_diffrn_reflns_theta_min 2.419
_diffrn_source 'sealed tube'
_diffrn_source_current 0.64
_diffrn_source_power 0.0285568
_diffrn_source_voltage 44.62
_diffrn_standards_number 0
_exptl_absorpt_coefficient_mu 2.079
_exptl_absorpt_correction_T_max 0.7535
_exptl_absorpt_correction_T_min 0.5960
_exptl_absorpt_correction_type multi-scan
_exptl_absorpt_process_details
'SADABS-2014/5 (Bruker,2014/5) was used for absorption correction. wR2(int) was 0.1352 before and 0.0578 after correction. The Ratio of minimum to maximum transmission is 0.7331. The \l/2 correction factor is 0.00150.'
_exptl_crystal_colour colourless
_exptl_crystal_colour_primary colourless
_exptl_crystal_density_diffrn 1.182
_exptl_crystal_description plate
_exptl_crystal_F_000 2304
_exptl_crystal_size_max 0.43
_exptl_crystal_size_mid 0.27
_exptl_crystal_size_min 0.06
_refine_diff_density_max 1.346
_refine_diff_density_min -0.972
_refine_diff_density_rms 0.099
_refine_ls_abs_structure_details
;
 Refined as an inversion twin.
;
_refine_ls_abs_structure_Flack 0.10(6)
_refine_ls_extinction_method none
_refine_ls_goodness_of_fit_ref 1.013
_refine_ls_hydrogen_treatment constr
_refine_ls_matrix_type full
_refine_ls_number_parameters 634
_refine_ls_number_reflns 9908
_refine_ls_number_restraints 2
_refine_ls_restrained_S_all 1.013
_refine_ls_R_factor_all 0.1088
_refine_ls_R_factor_gt 0.1072
_refine_ls_shift/su_max 0.000
_refine_ls_shift/su_mean 0.000
_refine_ls_structure_factor_coef Fsqd
_refine_ls_weighting_details 'w=1/[\s^2^(Fo^2^)+(0.2000P)^2^+66.0000P] where P=(Fo^2^+2Fc^2^)/3'
_refine_ls_weighting_scheme calc
_refine_ls_wR_factor_gt 0.2802
_refine_ls_wR_factor_ref 0.2825
_reflns_Friedel_coverage 0.999
_reflns_Friedel_fraction_full 0.990
_reflns_Friedel_fraction_max 0.980
_reflns_number_gt 9636
_reflns_number_total 9908
_reflns_threshold_expression 'I > 2\s(I)'
_cod_data_source_file d2nj03872b4.cif
_cod_data_source_block xr17
_cod_depositor_comments 'Adding full bibliography for 7061778--7061786.cif.'
_cod_database_code 7061786
_shelxl_version_number 2014/6
_shelx_space_group_comment
;
The symmetry employed for this shelxl refinement is uniquely defined
by the following loop, which should always be used as a source of
symmetry information in preference to the above space-group names.
They are only intended as comments.
;
_shelx_estimated_absorpt_t_max 0.885
_shelx_estimated_absorpt_t_min 0.468
_olex2_refinement_description
;
1. Twinned data refinement
 Scales: 0.90(6)
 0.10(6)
2. Fixed Uiso
 At 1.2 times of:
  All C(H) groups, All N(H,H) groups
 At 1.5 times of:
  All C(H,H,H) groups
3.a Aromatic/amide H refined with riding coordinates:
 C7C(H7C), C10A(H10A), C11A(H11A), C10B(H10B), C8(H8), C11C(H11C), C7A(H7A),
 C7(H7), C7B(H7B), C8C(H8C), C10C(H10C), C8B(H8B), C8A(H8A), C11(H11), C10(H10),
  C11B(H11B)
3.b X=CH2 refined with riding coordinates:
 N1C(H1CA,H1CB), N1B(H1BA,H1BB), N1(H1A,H1B), N1A(H1AA,H1AB)
3.c Idealised Me refined as rotating group:
 C2B(H2BA,H2BB,H2BC), C1(H1C,H1D,H1E), C1C(H1CC,H1CD,H1CE), C2(H2A,H2B,H2C),
 C4C(H4CA,H4CB,H4CC), C1B(H1BC,H1BD,H1BE), C4B(H4BA,H4BB,H4BC), C3(H3A,H3B,H3C),
  C2A(H2AA,H2AB,H2AC), C5A(H5AA,H5AB,H5AC), C5C(H5CA,H5CB,H5CC), C3A(H3AA,H3AB,
 H3AC), C2C(H2CA,H2CB,H2CC), C5B(H5BA,H5BB,H5BC), C1A(H1AC,H1AD,H1AE), C3B(H3BA,
 H3BB,H3BC), C4(H4A,H4B,H4C), C5(H5A,H5B,H5C), C4A(H4AA,H4AB,H4AC), C3C(H3CA,
 H3CB,H3CC)
;
_olex2_submission_special_instructions 'No special instructions were received'

loop_
_space_group_symop_operation_xyz
'x, y, z'
'x, -y, z+1/2'
'x+1/2, y+1/2, z'
'x+1/2, -y+1/2, z+1/2'

loop_
_atom_site_label
_atom_site_type_symbol
_atom_site_fract_x
_atom_site_fract_y
_atom_site_fract_z
_atom_site_U_iso_or_equiv
_atom_site_adp_type
_atom_site_occupancy
_atom_site_site_symmetry_order
_atom_site_calc_flag
_atom_site_refinement_flags_posn
_atom_site_refinement_flags_adp
_atom_site_refinement_flags_occupancy
_atom_site_disorder_assembly
_atom_site_disorder_group
Si1 Si 0.8382(2) 0.1277(2) 0.61955(7) 0.0207(6) Uani 1 1 d . . . . .
Si1A Si 0.8318(2) -0.3273(2) 0.62637(7) 0.0223(6) Uani 1 1 d . . . . .
Si1C Si 0.0946(2) 0.9094(2) 0.37600(7) 0.0229(6) Uani 1 1 d . . . . .
Si1B Si 0.0476(2) 0.4194(2) 0.38439(7) 0.0213(6) Uani 1 1 d . . . . .
Si2 Si 0.9259(2) 0.2522(2) 0.68832(8) 0.0242(6) Uani 1 1 d . . . . .
Si2C Si 0.2125(2) 1.0155(2) 0.31029(8) 0.0252(6) Uani 1 1 d . . . . .
Si2A Si 0.9412(2) -0.2058(2) 0.69076(8) 0.0245(6) Uani 1 1 d . . . . .
Si2B Si 0.1760(2) 0.5081(2) 0.31695(8) 0.0253(6) Uani 1 1 d . . . . .
O2B O 0.4479(6) 0.1822(5) 0.48012(19) 0.0227(14) Uani 1 1 d . . . . .
O2A O 0.4676(6) -0.0787(5) 0.5197(2) 0.0271(16) Uani 1 1 d . . . . .
O2 O 0.6015(6) 0.5297(5) 0.5241(2) 0.0242(15) Uani 1 1 d . . . . .
O2C O 0.3404(6) 0.5481(6) 0.4848(2) 0.0287(16) Uani 1 1 d . . . . .
O1 O 0.9088(6) 0.1901(6) 0.6495(2) 0.0294(17) Uani 1 1 d . . . . .
O1B O 0.1115(6) 0.4910(6) 0.3548(2) 0.0288(16) Uani 1 1 d . . . . .
N1C N 0.4267(7) 0.6898(7) 0.5056(2) 0.0236(18) Uani 1 1 d . . . . .
H1CA H 0.4669 0.6517 0.5198 0.028 Uiso 1 1 calc R U . . .
H1CB H 0.4344 0.7580 0.5050 0.028 Uiso 1 1 calc R U . . .
N1B N 0.3155(7) 0.0855(6) 0.5016(2) 0.0238(18) Uani 1 1 d . . . . .
H1BA H 0.3581 0.0459 0.5144 0.029 Uiso 1 1 calc R U . . .
H1BB H 0.2481 0.0736 0.5022 0.029 Uiso 1 1 calc R U . . .
N1 N 0.5047(7) 0.3967(6) 0.5022(2) 0.0225(17) Uani 1 1 d . . . . .
H1A H 0.4656 0.4392 0.4892 0.027 Uiso 1 1 calc R U . . .
H1B H 0.4928 0.3291 0.5018 0.027 Uiso 1 1 calc R U . . .
O1A O 0.8847(8) -0.2399(6) 0.6525(2) 0.041(2) Uani 1 1 d . . . . .
O1C O 0.1829(7) 0.9550(7) 0.3487(2) 0.041(2) Uani 1 1 d . . . . .
N1A N 0.6075(7) 0.0073(6) 0.4987(2) 0.0240(18) Uani 1 1 d . . . . .
H1AA H 0.5684 0.0478 0.4849 0.029 Uiso 1 1 calc R U . . .
H1AB H 0.6755 0.0152 0.4988 0.029 Uiso 1 1 calc R U . . .
C12B C 0.3527(8) 0.1627(7) 0.4816(2) 0.0179(18) Uani 1 1 d . . . . .
C6A C 0.7502(8) -0.2545(7) 0.5925(3) 0.022(2) Uani 1 1 d . . . . .
C9C C 0.2881(8) 0.7116(7) 0.4605(3) 0.0201(19) Uani 1 1 d . . . . .
C7C C 0.1715(9) 0.7213(8) 0.4085(3) 0.026(2) Uani 1 1 d . . . . .
H7C H 0.1332 0.6868 0.3898 0.031 Uiso 1 1 calc R U . . .
C12A C 0.5638(8) -0.0659(7) 0.5193(3) 0.020(2) Uani 1 1 d . . . . .
C6B C 0.1435(9) 0.3460(8) 0.4140(3) 0.023(2) Uani 1 1 d . . . . .
C6 C 0.7652(8) 0.2235(8) 0.5906(3) 0.023(2) Uani 1 1 d . . . . .
C9 C 0.6459(8) 0.3586(8) 0.5449(2) 0.0189(19) Uani 1 1 d . . . . .
C10A C 0.7391(8) -0.1361(7) 0.5404(3) 0.0199(19) Uani 1 1 d . . . . .
H10A H 0.7731 -0.0975 0.5217 0.024 Uiso 1 1 calc R U . . .
C11A C 0.7970(8) -0.1973(7) 0.5643(3) 0.023(2) Uani 1 1 d . . . . .
H11A H 0.8704 -0.2005 0.5614 0.027 Uiso 1 1 calc R U . . .
C10B C 0.3181(9) 0.2978(8) 0.4340(3) 0.026(2) Uani 1 1 d . . . . .
H10B H 0.3913 0.3068 0.4319 0.031 Uiso 1 1 calc R U . . .
C9B C 0.2777(8) 0.2272(7) 0.4591(3) 0.0189(19) Uani 1 1 d . . . . .
C00X C 0.5824(8) 0.4349(7) 0.5227(3) 0.0191(19) Uani 1 1 d . . . . .
C8 C 0.6358(8) 0.2504(8) 0.5418(3) 0.023(2) Uani 1 1 d . . . . .
H8 H 0.5889 0.2216 0.5244 0.027 Uiso 1 1 calc R U . . .
C11C C 0.2230(8) 0.8790(7) 0.4390(3) 0.022(2) Uani 1 1 d . . . . .
H11C H 0.2198 0.9528 0.4415 0.026 Uiso 1 1 calc R U . . .
C7A C 0.6428(8) -0.2490(8) 0.5950(3) 0.025(2) Uani 1 1 d . . . . .
H7A H 0.6087 -0.2873 0.6138 0.030 Uiso 1 1 calc R U . . .
C7 C 0.6943(8) 0.1847(8) 0.5642(3) 0.023(2) Uani 1 1 d . . . . .
H7 H 0.6863 0.1113 0.5617 0.028 Uiso 1 1 calc R U . . .
C6C C 0.1672(8) 0.8298(8) 0.4108(3) 0.024(2) Uani 1 1 d . . . . .
C7B C 0.1039(8) 0.2756(8) 0.4396(3) 0.023(2) Uani 1 1 d . . . . .
H7B H 0.0307 0.2681 0.4420 0.028 Uiso 1 1 calc R U . . .
C9A C 0.6316(8) -0.1311(7) 0.5437(3) 0.0184(18) Uani 1 1 d . . . . .
C8C C 0.2304(9) 0.6617(7) 0.4330(3) 0.025(2) Uani 1 1 d . . . . .
H8C H 0.2313 0.5877 0.4310 0.030 Uiso 1 1 calc R U . . .
C10C C 0.2833(8) 0.8204(8) 0.4633(3) 0.022(2) Uani 1 1 d . . . . .
H10C H 0.3215 0.8549 0.4820 0.026 Uiso 1 1 calc R U . . .
C8B C 0.1698(8) 0.2158(7) 0.4620(3) 0.022(2) Uani 1 1 d . . . . .
H8B H 0.1412 0.1677 0.4791 0.027 Uiso 1 1 calc R U . . .
C8A C 0.5829(8) -0.1891(8) 0.5710(3) 0.025(2) Uani 1 1 d . . . . .
H8A H 0.5093 -0.1879 0.5733 0.030 Uiso 1 1 calc R U . . .
C11 C 0.7748(9) 0.3323(8) 0.5930(3) 0.025(2) Uani 1 1 d . . . . .
H11 H 0.8225 0.3613 0.6101 0.030 Uiso 1 1 calc R U . . .
C10 C 0.7160(9) 0.4000(8) 0.5708(3) 0.026(2) Uani 1 1 d . . . . .
H10 H 0.7235 0.4734 0.5732 0.031 Uiso 1 1 calc R U . . .
C12C C 0.3538(8) 0.6438(8) 0.4848(3) 0.0204(19) Uani 1 1 d . . . . .
C2B C -0.0335(9) 0.5074(8) 0.4131(3) 0.028(2) Uani 1 1 d . . . . .
H2BA H 0.0082 0.5676 0.4208 0.042 Uiso 1 1 calc R U . . .
H2BB H -0.0578 0.4695 0.4347 0.042 Uiso 1 1 calc R U . . .
H2BC H -0.0935 0.5316 0.3988 0.042 Uiso 1 1 calc R U . . .
C1 C 0.7412(10) 0.0399(10) 0.6423(3) 0.038(3) Uani 1 1 d . . . . .
H1C H 0.7780 -0.0149 0.6558 0.057 Uiso 1 1 calc R U . . .
H1D H 0.6965 0.0080 0.6237 0.057 Uiso 1 1 calc R U . . .
H1E H 0.6985 0.0808 0.6593 0.057 Uiso 1 1 calc R U . . .
C1C C 0.0033(10) 0.8263(9) 0.3499(3) 0.036(3) Uani 1 1 d . . . . .
H1CC H -0.0369 0.8698 0.3330 0.053 Uiso 1 1 calc R U . . .
H1CD H -0.0441 0.7912 0.3669 0.053 Uiso 1 1 calc R U . . .
H1CE H 0.0425 0.7740 0.3361 0.053 Uiso 1 1 calc R U . . .
C2 C 0.9256(9) 0.0478(8) 0.5906(3) 0.027(2) Uani 1 1 d . . . . .
H2A H 0.9847 0.0904 0.5826 0.040 Uiso 1 1 calc R U . . .
H2B H 0.8872 0.0228 0.5691 0.040 Uiso 1 1 calc R U . . .
H2C H 0.9511 -0.0120 0.6047 0.040 Uiso 1 1 calc R U . . .
C4C C 0.0959(10) 1.0814(10) 0.2912(3) 0.038(3) Uani 1 1 d . . . . .
H4CA H 0.0423 1.0292 0.2857 0.057 Uiso 1 1 calc R U . . .
H4CB H 0.1149 1.1182 0.2686 0.057 Uiso 1 1 calc R U . . .
H4CC H 0.0689 1.1315 0.3091 0.057 Uiso 1 1 calc R U . . .
C11B C 0.2510(8) 0.3555(8) 0.4117(3) 0.025(2) Uani 1 1 d . . . . .
H11B H 0.2797 0.4028 0.3944 0.030 Uiso 1 1 calc R U . . .
C1B C -0.0381(10) 0.3227(9) 0.3610(3) 0.035(3) Uani 1 1 d . . . . .
H1BC H -0.0908 0.3597 0.3466 0.053 Uiso 1 1 calc R U . . .
H1BD H -0.0724 0.2789 0.3794 0.053 Uiso 1 1 calc R U . . .
H1BE H 0.0039 0.2788 0.3448 0.053 Uiso 1 1 calc R U . . .
C4B C 0.0893(11) 0.5669(11) 0.2819(3) 0.040(3) Uani 1 1 d . . . . .
H4BA H 0.0312 0.5194 0.2769 0.060 Uiso 1 1 calc R U . . .
H4BB H 0.1287 0.5787 0.2593 0.060 Uiso 1 1 calc R U . . .
H4BC H 0.0623 0.6336 0.2910 0.060 Uiso 1 1 calc R U . . .
C3 C 0.9841(12) 0.1623(10) 0.7228(3) 0.042(3) Uani 1 1 d . . . . .
H3A H 0.9367 0.1037 0.7271 0.062 Uiso 1 1 calc R U . . .
H3B H 0.9955 0.2001 0.7458 0.062 Uiso 1 1 calc R U . . .
H3C H 1.0507 0.1359 0.7136 0.062 Uiso 1 1 calc R U . . .
C2A C 0.9355(10) -0.4014(9) 0.6029(3) 0.033(3) Uani 1 1 d . . . . .
H2AA H 0.9748 -0.3543 0.5868 0.050 Uiso 1 1 calc R U . . .
H2AB H 0.9043 -0.4572 0.5882 0.050 Uiso 1 1 calc R U . . .
H2AC H 0.9826 -0.4318 0.6211 0.050 Uiso 1 1 calc R U . . .
C5A C 1.0370(10) -0.1024(9) 0.6786(3) 0.035(3) Uani 1 1 d . . . . .
H5AA H 1.0844 -0.1288 0.6597 0.052 Uiso 1 1 calc R U . . .
H5AB H 1.0771 -0.0830 0.7004 0.052 Uiso 1 1 calc R U . . .
H5AC H 1.0001 -0.0410 0.6693 0.052 Uiso 1 1 calc R U . . .
C5C C 0.3162(11) 1.1102(10) 0.3216(4) 0.039(3) Uani 1 1 d . . . . .
H5CA H 0.2924 1.1562 0.3413 0.058 Uiso 1 1 calc R U . . .
H5CB H 0.3326 1.1520 0.2999 0.058 Uiso 1 1 calc R U . . .
H5CC H 0.3786 1.0725 0.3296 0.058 Uiso 1 1 calc R U . . .
C3A C 1.0050(11) -0.3208(10) 0.7115(4) 0.040(3) Uani 1 1 d . . . . .
H3AA H 0.9521 -0.3725 0.7182 0.060 Uiso 1 1 calc R U . . .
H3AB H 1.0431 -0.2993 0.7336 0.060 Uiso 1 1 calc R U . . .
H3AC H 1.0536 -0.3515 0.6939 0.060 Uiso 1 1 calc R U . . .
C2C C 0.0256(10) 1.0189(9) 0.3989(4) 0.035(3) Uani 1 1 d . . . . .
H2CA H 0.0754 1.0598 0.4133 0.053 Uiso 1 1 calc R U . . .
H2CB H -0.0283 0.9909 0.4151 0.053 Uiso 1 1 calc R U . . .
H2CC H -0.0066 1.0638 0.3803 0.053 Uiso 1 1 calc R U . . .
C5B C 0.2857(11) 0.5975(12) 0.3271(4) 0.045(3) Uani 1 1 d . . . . .
H5BA H 0.2587 0.6676 0.3321 0.068 Uiso 1 1 calc R U . . .
H5BB H 0.3328 0.6002 0.3061 0.068 Uiso 1 1 calc R U . . .
H5BC H 0.3237 0.5720 0.3486 0.068 Uiso 1 1 calc R U . . .
C1A C 0.7492(9) -0.4155(9) 0.6546(3) 0.031(2) Uani 1 1 d . . . . .
H1AC H 0.7926 -0.4507 0.6729 0.047 Uiso 1 1 calc R U . . .
H1AD H 0.7164 -0.4678 0.6387 0.047 Uiso 1 1 calc R U . . .
H1AE H 0.6953 -0.3746 0.6669 0.047 Uiso 1 1 calc R U . . .
C3B C 0.2242(13) 0.3796(11) 0.2992(4) 0.052(4) Uani 1 1 d . . . . .
H3BA H 0.2640 0.3440 0.3184 0.079 Uiso 1 1 calc R U . . .
H3BB H 0.2690 0.3914 0.2779 0.079 Uiso 1 1 calc R U . . .
H3BC H 0.1648 0.3362 0.2920 0.079 Uiso 1 1 calc R U . . .
C4 C 0.7996(11) 0.3007(12) 0.7058(4) 0.046(3) Uani 1 1 d . . . . .
H4A H 0.7667 0.3450 0.6872 0.070 Uiso 1 1 calc R U . . .
H4B H 0.8112 0.3415 0.7281 0.070 Uiso 1 1 calc R U . . .
H4C H 0.7541 0.2414 0.7113 0.070 Uiso 1 1 calc R U . . .
C5 C 1.0151(12) 0.3634(10) 0.6794(4) 0.046(3) Uani 1 1 d . . . . .
H5A H 1.0838 0.3366 0.6725 0.068 Uiso 1 1 calc R U . . .
H5B H 1.0214 0.4061 0.7016 0.068 Uiso 1 1 calc R U . . .
H5C H 0.9872 0.4061 0.6594 0.068 Uiso 1 1 calc R U . . .
C4A C 0.8440(12) -0.1542(12) 0.7232(4) 0.049(3) Uani 1 1 d . . . . .
H4AA H 0.8123 -0.0910 0.7130 0.074 Uiso 1 1 calc R U . . .
H4AB H 0.8780 -0.1375 0.7465 0.074 Uiso 1 1 calc R U . . .
H4AC H 0.7899 -0.2069 0.7273 0.074 Uiso 1 1 calc R U . . .
C3C C 0.2600(12) 0.9178(12) 0.2762(4) 0.049(4) Uani 1 1 d . . . . .
H3CA H 0.3232 0.8842 0.2856 0.074 Uiso 1 1 calc R U . . .
H3CB H 0.2757 0.9530 0.2530 0.074 Uiso 1 1 calc R U . . .
H3CC H 0.2062 0.8648 0.2721 0.074 Uiso 1 1 calc R U . . .

loop_
_atom_site_aniso_label
_atom_site_aniso_U_11
_atom_site_aniso_U_22
_atom_site_aniso_U_33
_atom_site_aniso_U_23
_atom_site_aniso_U_13
_atom_site_aniso_U_12
Si1 0.0239(14) 0.0247(12) 0.0137(12) 0.0015(10) -0.0003(9) 0.0002(10)
Si1A 0.0281(15) 0.0238(12) 0.0151(13) 0.0047(10) -0.0026(10) -0.0037(10)
Si1C 0.0249(15) 0.0260(13) 0.0178(13) 0.0033(10) -0.0032(10) -0.0018(10)
Si1B 0.0262(15) 0.0212(12) 0.0164(13) 0.0014(10) -0.0022(10) -0.0003(10)
Si2 0.0303(15) 0.0276(13) 0.0148(13) -0.0013(10) -0.0034(10) 0.0028(11)
Si2C 0.0300(16) 0.0293(13) 0.0163(13) 0.0048(11) 0.0000(10) 0.0012(11)
Si2A 0.0298(16) 0.0275(13) 0.0162(13) 0.0007(11) -0.0045(10) -0.0013(11)
Si2B 0.0283(16) 0.0329(14) 0.0148(13) 0.0012(10) 0.0002(10) 0.0030(11)
O2B 0.023(4) 0.022(3) 0.023(4) -0.001(3) -0.004(3) -0.003(3)
O2A 0.024(4) 0.022(3) 0.035(4) 0.003(3) -0.007(3) -0.002(3)
O2 0.025(4) 0.022(3) 0.025(4) 0.002(3) 0.001(3) 0.000(3)
O2C 0.028(4) 0.023(4) 0.036(4) 0.007(3) -0.004(3) -0.003(3)
O1 0.034(4) 0.033(4) 0.022(4) -0.008(3) -0.005(3) -0.001(3)
O1B 0.032(4) 0.033(4) 0.022(4) 0.001(3) 0.007(3) 0.001(3)
N1C 0.022(5) 0.027(4) 0.022(4) 0.007(3) -0.005(3) 0.000(3)
N1B 0.026(5) 0.021(4) 0.024(4) 0.001(3) -0.007(3) 0.000(3)
N1 0.024(5) 0.021(4) 0.023(4) 0.002(3) -0.005(3) 0.001(3)
O1A 0.061(6) 0.032(4) 0.029(4) 0.002(3) -0.023(4) -0.014(4)
O1C 0.032(5) 0.060(5) 0.029(4) 0.029(4) -0.004(3) -0.008(4)
N1A 0.027(5) 0.024(4) 0.021(4) 0.000(3) -0.006(3) -0.002(3)
C12B 0.023(5) 0.018(4) 0.013(4) -0.006(3) -0.002(3) 0.005(4)
C6A 0.027(6) 0.018(4) 0.020(5) -0.003(4) 0.002(4) -0.004(4)
C9C 0.023(5) 0.022(5) 0.015(5) 0.005(4) 0.002(4) -0.003(4)
C7C 0.033(6) 0.028(5) 0.017(5) 0.001(4) -0.008(4) -0.003(4)
C12A 0.026(6) 0.019(4) 0.015(5) -0.007(4) -0.007(4) 0.001(4)
C6B 0.030(6) 0.020(4) 0.018(5) -0.003(4) 0.005(4) -0.001(4)
C6 0.026(5) 0.028(5) 0.017(5) 0.000(4) 0.006(4) -0.003(4)
C9 0.024(5) 0.023(5) 0.009(4) 0.001(3) 0.001(3) -0.003(4)
C10A 0.023(5) 0.023(4) 0.014(4) 0.004(3) 0.000(3) 0.000(4)
C11A 0.022(5) 0.026(5) 0.021(5) 0.000(4) -0.001(4) 0.002(4)
C10B 0.023(5) 0.026(5) 0.028(6) 0.003(4) -0.005(4) -0.002(4)
C9B 0.025(5) 0.017(4) 0.014(5) 0.000(3) 0.000(4) 0.002(4)
C00X 0.021(5) 0.021(4) 0.015(4) 0.004(4) 0.001(4) 0.004(4)
C8 0.029(6) 0.023(5) 0.016(5) 0.003(4) -0.005(4) 0.002(4)
C11C 0.029(6) 0.018(4) 0.018(5) -0.002(4) -0.003(4) 0.003(4)
C7A 0.029(6) 0.030(5) 0.016(5) 0.004(4) 0.000(4) -0.007(4)
C7 0.025(6) 0.024(5) 0.021(5) 0.000(4) -0.005(4) -0.002(4)
C6C 0.032(6) 0.025(5) 0.015(5) 0.000(4) 0.007(4) -0.002(4)
C7B 0.022(5) 0.024(5) 0.024(5) -0.002(4) 0.001(4) -0.002(4)
C9A 0.024(5) 0.017(4) 0.014(4) -0.002(3) -0.004(3) 0.001(3)
C8C 0.036(6) 0.017(4) 0.022(5) 0.001(4) 0.000(4) -0.006(4)
C10C 0.028(5) 0.021(4) 0.016(5) 0.002(4) -0.003(4) 0.001(4)
C8B 0.024(5) 0.022(4) 0.020(5) 0.006(4) 0.003(4) 0.003(4)
C8A 0.019(5) 0.032(5) 0.024(5) 0.000(4) -0.003(4) -0.001(4)
C11 0.032(6) 0.027(5) 0.015(5) 0.000(4) -0.005(4) 0.001(4)
C10 0.036(6) 0.019(5) 0.022(5) 0.001(4) -0.004(4) -0.003(4)
C12C 0.020(5) 0.026(5) 0.015(5) 0.007(4) 0.000(3) 0.001(4)
C2B 0.025(6) 0.031(5) 0.028(6) 0.000(4) 0.006(4) 0.004(4)
C1 0.039(7) 0.044(7) 0.031(6) 0.015(5) 0.003(5) -0.008(5)
C1C 0.039(7) 0.034(6) 0.034(6) -0.001(5) -0.006(5) -0.001(5)
C2 0.032(6) 0.028(5) 0.019(5) -0.006(4) 0.005(4) 0.006(4)
C4C 0.040(7) 0.045(7) 0.029(6) 0.007(5) -0.001(5) 0.008(5)
C11B 0.026(6) 0.029(5) 0.020(5) 0.008(4) -0.002(4) -0.003(4)
C1B 0.044(7) 0.028(5) 0.033(6) -0.001(5) -0.011(5) 0.000(5)
C4B 0.044(8) 0.050(7) 0.025(6) 0.008(5) 0.000(5) -0.002(6)
C3 0.061(9) 0.041(7) 0.023(6) -0.004(5) -0.002(5) 0.006(6)
C2A 0.034(7) 0.038(6) 0.027(6) 0.009(5) 0.002(5) 0.003(5)
C5A 0.038(7) 0.033(6) 0.034(6) 0.004(5) -0.005(5) -0.011(5)
C5C 0.042(7) 0.038(6) 0.037(7) 0.011(5) -0.004(5) -0.008(5)
C3A 0.040(7) 0.040(6) 0.039(7) 0.004(5) -0.006(5) -0.003(5)
C2C 0.040(7) 0.031(6) 0.035(7) -0.005(5) -0.006(5) 0.014(5)
C5B 0.043(8) 0.063(8) 0.029(7) 0.001(6) -0.003(5) -0.012(6)
C1A 0.036(7) 0.034(6) 0.024(6) 0.014(4) 0.008(5) -0.010(5)
C3B 0.065(10) 0.046(7) 0.047(8) -0.021(6) 0.003(7) 0.024(7)
C4 0.052(9) 0.057(8) 0.030(7) -0.009(6) 0.007(6) 0.018(6)
C5 0.059(9) 0.039(6) 0.039(7) 0.000(6) 0.001(6) -0.020(6)
C4A 0.055(9) 0.056(8) 0.037(7) 0.007(6) 0.015(6) 0.015(7)
C3C 0.057(9) 0.059(8) 0.032(7) -0.017(6) -0.005(6) 0.024(7)

loop_
_atom_type_symbol
_atom_type_description
_atom_type_scat_dispersion_real
_atom_type_scat_dispersion_imag
_atom_type_scat_source
C C 0.0181 0.0091 'International Tables Vol C Tables 4.2.6.8 and 6.1.1.4'
H H 0.0000 0.0000 'International Tables Vol C Tables 4.2.6.8 and 6.1.1.4'
N N 0.0311 0.0180 'International Tables Vol C Tables 4.2.6.8 and 6.1.1.4'
O O 0.0492 0.0322 'International Tables Vol C Tables 4.2.6.8 and 6.1.1.4'
Si Si 0.2541 0.3302 'International Tables Vol C Tables 4.2.6.8 and 6.1.1.4'

loop_
_geom_angle_atom_site_label_1
_geom_angle_atom_site_label_2
_geom_angle_atom_site_label_3
_geom_angle
_geom_angle_site_symmetry_1
_geom_angle_site_symmetry_3
_geom_angle_publ_flag
O1 Si1 C6 109.6(4) . . ?
O1 Si1 C1 111.5(5) . . ?
O1 Si1 C2 108.5(5) . . ?
C6 Si1 C1 108.1(5) . . ?
C2 Si1 C6 110.1(5) . . ?
C2 Si1 C1 109.0(6) . . ?
O1A Si1A C6A 106.2(4) . . ?
O1A Si1A C2A 109.0(6) . . ?
O1A Si1A C1A 109.5(5) . . ?
C2A Si1A C6A 110.6(5) . . ?
C2A Si1A C1A 110.9(5) . . ?
C1A Si1A C6A 110.5(5) . . ?
O1C Si1C C6C 105.4(4) . . ?
O1C Si1C C1C 109.6(5) . . ?
O1C Si1C C2C 109.8(6) . . ?
C1C Si1C C6C 110.5(5) . . ?
C1C Si1C C2C 111.3(6) . . ?
C2C Si1C C6C 110.0(5) . . ?
O1B Si1B C6B 109.2(5) . . ?
O1B Si1B C2B 108.3(4) . . ?
O1B Si1B C1B 111.5(5) . . ?
C2B Si1B C6B 110.2(5) . . ?
C2B Si1B C1B 109.3(6) . . ?
C1B Si1B C6B 108.4(5) . . ?
O1 Si2 C3 109.7(5) . . ?
O1 Si2 C4 110.1(6) . . ?
O1 Si2 C5 107.6(5) . . ?
C4 Si2 C3 109.0(6) . . ?
C4 Si2 C5 110.2(7) . . ?
C5 Si2 C3 110.2(7) . . ?
O1C Si2C C4C 110.3(5) . . ?
O1C Si2C C5C 106.6(5) . . ?
O1C Si2C C3C 109.1(6) . . ?
C4C Si2C C3C 108.6(6) . . ?
C5C Si2C C4C 111.6(6) . . ?
C5C Si2C C3C 110.6(7) . . ?
O1A Si2A C5A 106.2(5) . . ?
O1A Si2A C3A 109.5(5) . . ?
O1A Si2A C4A 110.1(7) . . ?
C3A Si2A C5A 111.8(6) . . ?
C4A Si2A C5A 110.3(7) . . ?
C4A Si2A C3A 108.8(6) . . ?
O1B Si2B C4B 109.6(5) . . ?
O1B Si2B C5B 107.5(5) . . ?
O1B Si2B C3B 110.1(6) . . ?
C4B Si2B C3B 108.5(7) . . ?
C5B Si2B C4B 110.1(6) . . ?
C5B Si2B C3B 111.1(7) . . ?
Si1 O1 Si2 153.2(6) . . ?
Si2B O1B Si1B 153.1(5) . . ?
H1CA N1C H1CB 120.0 . . ?
C12C N1C H1CA 120.0 . . ?
C12C N1C H1CB 120.0 . . ?
H1BA N1B H1BB 120.0 . . ?
C12B N1B H1BA 120.0 . . ?
C12B N1B H1BB 120.0 . . ?
H1A N1 H1B 120.0 . . ?
C00X N1 H1A 120.0 . . ?
C00X N1 H1B 120.0 . . ?
Si1A O1A Si2A 151.0(6) . . ?
Si1C O1C Si2C 148.9(6) . . ?
H1AA N1A H1AB 120.0 . . ?
C12A N1A H1AA 120.0 . . ?
C12A N1A H1AB 120.0 . . ?
O2B C12B N1B 121.9(9) . . ?
O2B C12B C9B 119.4(9) . . ?
N1B C12B C9B 118.7(9) . . ?
C11A C6A Si1A 120.4(8) . . ?
C7A C6A Si1A 122.5(7) . . ?
C7A C6A C11A 116.9(9) . . ?
C8C C9C C12C 117.2(9) . . ?
C10C C9C C8C 118.9(9) . . ?
C10C C9C C12C 123.9(9) . . ?
C6C C7C H7C 119.0 . . ?
C6C C7C C8C 121.9(9) . . ?
C8C C7C H7C 119.0 . . ?
O2A C12A N1A 121.2(9) . . ?
O2A C12A C9A 119.8(9) . . ?
N1A C12A C9A 119.0(9) . . ?
C7B C6B Si1B 117.8(8) . . ?
C11B C6B Si1B 124.7(8) . . ?
C11B C6B C7B 117.4(10) . . ?
C7 C6 Si1 118.4(8) . . ?
C11 C6 Si1 124.9(8) . . ?
C11 C6 C7 116.6(10) . . ?
C8 C9 C00X 123.4(9) . . ?
C8 C9 C10 119.1(9) . . ?
C10 C9 C00X 117.5(9) . . ?
C11A C10A H10A 119.9 . . ?
C9A C10A H10A 119.9 . . ?
C9A C10A C11A 120.2(9) . . ?
C6A C11A H11A 119.1 . . ?
C10A C11A C6A 121.8(10) . . ?
C10A C11A H11A 119.1 . . ?
C9B C10B H10B 120.1 . . ?
C9B C10B C11B 119.9(10) . . ?
C11B C10B H10B 120.1 . . ?
C10B C9B C12B 118.4(9) . . ?
C10B C9B C8B 119.3(9) . . ?
C8B C9B C12B 122.2(8) . . ?
O2 C00X N1 121.8(9) . . ?
O2 C00X C9 120.5(9) . . ?
N1 C00X C9 117.7(8) . . ?
C9 C8 H8 119.9 . . ?
C7 C8 C9 120.2(9) . . ?
C7 C8 H8 119.9 . . ?
C6C C11C H11C 119.8 . . ?
C10C C11C H11C 119.8 . . ?
C10C C11C C6C 120.5(9) . . ?
C6A C7A H7A 118.9 . . ?
C6A C7A C8A 122.2(9) . . ?
C8A C7A H7A 118.9 . . ?
C6 C7 H7 118.9 . . ?
C8 C7 C6 122.3(9) . . ?
C8 C7 H7 118.9 . . ?
C7C C6C Si1C 121.4(8) . . ?
C7C C6C C11C 118.1(9) . . ?
C11C C6C Si1C 120.4(7) . . ?
C6B C7B H7B 119.2 . . ?
C6B C7B C8B 121.5(10) . . ?
C8B C7B H7B 119.2 . . ?
C10A C9A C12A 123.4(9) . . ?
C10A C9A C8A 119.1(9) . . ?
C8A C9A C12A 117.5(9) . . ?
C9C C8C H8C 120.2 . . ?
C7C C8C C9C 119.6(9) . . ?
C7C C8C H8C 120.2 . . ?
C9C C10C H10C 119.5 . . ?
C11C C10C C9C 120.9(9) . . ?
C11C C10C H10C 119.5 . . ?
C9B C8B C7B 119.7(9) . . ?
C9B C8B H8B 120.1 . . ?
C7B C8B H8B 120.1 . . ?
C7A C8A H8A 120.1 . . ?
C9A C8A C7A 119.7(10) . . ?
C9A C8A H8A 120.1 . . ?
C6 C11 H11 119.0 . . ?
C6 C11 C10 121.9(10) . . ?
C10 C11 H11 119.0 . . ?
C9 C10 H10 120.0 . . ?
C11 C10 C9 119.9(9) . . ?
C11 C10 H10 120.0 . . ?
O2C C12C N1C 122.1(9) . . ?
O2C C12C C9C 119.7(9) . . ?
N1C C12C C9C 118.2(8) . . ?
Si1B C2B H2BA 109.5 . . ?
Si1B C2B H2BB 109.5 . . ?
Si1B C2B H2BC 109.5 . . ?
H2BA C2B H2BB 109.5 . . ?
H2BA C2B H2BC 109.5 . . ?
H2BB C2B H2BC 109.5 . . ?
Si1 C1 H1C 109.5 . . ?
Si1 C1 H1D 109.5 . . ?
Si1 C1 H1E 109.5 . . ?
H1C C1 H1D 109.5 . . ?
H1C C1 H1E 109.5 . . ?
H1D C1 H1E 109.5 . . ?
Si1C C1C H1CC 109.5 . . ?
Si1C C1C H1CD 109.5 . . ?
Si1C C1C H1CE 109.5 . . ?
H1CC C1C H1CD 109.5 . . ?
H1CC C1C H1CE 109.5 . . ?
H1CD C1C H1CE 109.5 . . ?
Si1 C2 H2A 109.5 . . ?
Si1 C2 H2B 109.5 . . ?
Si1 C2 H2C 109.5 . . ?
H2A C2 H2B 109.5 . . ?
H2A C2 H2C 109.5 . . ?
H2B C2 H2C 109.5 . . ?
Si2C C4C H4CA 109.5 . . ?
Si2C C4C H4CB 109.5 . . ?
Si2C C4C H4CC 109.5 . . ?
H4CA C4C H4CB 109.5 . . ?
H4CA C4C H4CC 109.5 . . ?
H4CB C4C H4CC 109.5 . . ?
C6B C11B C10B 122.1(10) . . ?
C6B C11B H11B 119.0 . . ?
C10B C11B H11B 119.0 . . ?
Si1B C1B H1BC 109.5 . . ?
Si1B C1B H1BD 109.5 . . ?
Si1B C1B H1BE 109.5 . . ?
H1BC C1B H1BD 109.5 . . ?
H1BC C1B H1BE 109.5 . . ?
H1BD C1B H1BE 109.5 . . ?
Si2B C4B H4BA 109.5 . . ?
Si2B C4B H4BB 109.5 . . ?
Si2B C4B H4BC 109.5 . . ?
H4BA C4B H4BB 109.5 . . ?
H4BA C4B H4BC 109.5 . . ?
H4BB C4B H4BC 109.5 . . ?
Si2 C3 H3A 109.5 . . ?
Si2 C3 H3B 109.5 . . ?
Si2 C3 H3C 109.5 . . ?
H3A C3 H3B 109.5 . . ?
H3A C3 H3C 109.5 . . ?
H3B C3 H3C 109.5 . . ?
Si1A C2A H2AA 109.5 . . ?
Si1A C2A H2AB 109.5 . . ?
Si1A C2A H2AC 109.5 . . ?
H2AA C2A H2AB 109.5 . . ?
H2AA C2A H2AC 109.5 . . ?
H2AB C2A H2AC 109.5 . . ?
Si2A C5A H5AA 109.5 . . ?
Si2A C5A H5AB 109.5 . . ?
Si2A C5A H5AC 109.5 . . ?
H5AA C5A H5AB 109.5 . . ?
H5AA C5A H5AC 109.5 . . ?
H5AB C5A H5AC 109.5 . . ?
Si2C C5C H5CA 109.5 . . ?
Si2C C5C H5CB 109.5 . . ?
Si2C C5C H5CC 109.5 . . ?
H5CA C5C H5CB 109.5 . . ?
H5CA C5C H5CC 109.5 . . ?
H5CB C5C H5CC 109.5 . . ?
Si2A C3A H3AA 109.5 . . ?
Si2A C3A H3AB 109.5 . . ?
Si2A C3A H3AC 109.5 . . ?
H3AA C3A H3AB 109.5 . . ?
H3AA C3A H3AC 109.5 . . ?
H3AB C3A H3AC 109.5 . . ?
Si1C C2C H2CA 109.5 . . ?
Si1C C2C H2CB 109.5 . . ?
Si1C C2C H2CC 109.5 . . ?
H2CA C2C H2CB 109.5 . . ?
H2CA C2C H2CC 109.5 . . ?
H2CB C2C H2CC 109.5 . . ?
Si2B C5B H5BA 109.5 . . ?
Si2B C5B H5BB 109.5 . . ?
Si2B C5B H5BC 109.5 . . ?
H5BA C5B H5BB 109.5 . . ?
H5BA C5B H5BC 109.5 . . ?
H5BB C5B H5BC 109.5 . . ?
Si1A C1A H1AC 109.5 . . ?
Si1A C1A H1AD 109.5 . . ?
Si1A C1A H1AE 109.5 . . ?
H1AC C1A H1AD 109.5 . . ?
H1AC C1A H1AE 109.5 . . ?
H1AD C1A H1AE 109.5 . . ?
Si2B C3B H3BA 109.5 . . ?
Si2B C3B H3BB 109.5 . . ?
Si2B C3B H3BC 109.5 . . ?
H3BA C3B H3BB 109.5 . . ?
H3BA C3B H3BC 109.5 . . ?
H3BB C3B H3BC 109.5 . . ?
Si2 C4 H4A 109.5 . . ?
Si2 C4 H4B 109.5 . . ?
Si2 C4 H4C 109.5 . . ?
H4A C4 H4B 109.5 . . ?
H4A C4 H4C 109.5 . . ?
H4B C4 H4C 109.5 . . ?
Si2 C5 H5A 109.5 . . ?
Si2 C5 H5B 109.5 . . ?
Si2 C5 H5C 109.5 . . ?
H5A C5 H5B 109.5 . . ?
H5A C5 H5C 109.5 . . ?
H5B C5 H5C 109.5 . . ?
Si2A C4A H4AA 109.5 . . ?
Si2A C4A H4AB 109.5 . . ?
Si2A C4A H4AC 109.5 . . ?
H4AA C4A H4AB 109.5 . . ?
H4AA C4A H4AC 109.5 . . ?
H4AB C4A H4AC 109.5 . . ?
Si2C C3C H3CA 109.5 . . ?
Si2C C3C H3CB 109.5 . . ?
Si2C C3C H3CC 109.5 . . ?
H3CA C3C H3CB 109.5 . . ?
H3CA C3C H3CC 109.5 . . ?
H3CB C3C H3CC 109.5 . . ?

loop_
_geom_bond_atom_site_label_1
_geom_bond_atom_site_label_2
_geom_bond_distance
_geom_bond_site_symmetry_2
_geom_bond_publ_flag
Si1 O1 1.630(8) . ?
Si1 C6 1.872(11) . ?
Si1 C1 1.873(12) . ?
Si1 C2 1.852(10) . ?
Si1A O1A 1.619(8) . ?
Si1A C6A 1.871(11) . ?
Si1A C2A 1.849(12) . ?
Si1A C1A 1.862(10) . ?
Si1C O1C 1.620(8) . ?
Si1C C6C 1.877(11) . ?
Si1C C1C 1.848(12) . ?
Si1C C2C 1.859(12) . ?
Si1B O1B 1.639(8) . ?
Si1B C6B 1.889(11) . ?
Si1B C2B 1.860(11) . ?
Si1B C1B 1.863(12) . ?
Si2 O1 1.640(8) . ?
Si2 C3 1.862(13) . ?
Si2 C4 1.852(14) . ?
Si2 C5 1.857(13) . ?
Si2C O1C 1.648(8) . ?
Si2C C4C 1.855(13) . ?
Si2C C5C 1.849(13) . ?
Si2C C3C 1.869(13) . ?
Si2A O1A 1.636(8) . ?
Si2A C5A 1.863(12) . ?
Si2A C3A 1.849(13) . ?
Si2A C4A 1.845(14) . ?
Si2B O1B 1.628(8) . ?
Si2B C4B 1.855(13) . ?
Si2B C5B 1.854(14) . ?
Si2B C3B 1.875(12) . ?
O2B C12B 1.251(13) . ?
O2A C12A 1.247(13) . ?
O2 C00X 1.239(12) . ?
O2C C12C 1.238(13) . ?
N1C H1CA 0.8800 . ?
N1C H1CB 0.8800 . ?
N1C C12C 1.342(13) . ?
N1B H1BA 0.8800 . ?
N1B H1BB 0.8800 . ?
N1B C12B 1.319(13) . ?
N1 H1A 0.8800 . ?
N1 H1B 0.8800 . ?
N1 C00X 1.341(13) . ?
N1A H1AA 0.8800 . ?
N1A H1AB 0.8800 . ?
N1A C12A 1.329(14) . ?
C12B C9B 1.513(13) . ?
C6A C11A 1.400(14) . ?
C6A C7A 1.386(16) . ?
C9C C8C 1.402(14) . ?
C9C C10C 1.400(13) . ?
C9C C12C 1.501(13) . ?
C7C H7C 0.9500 . ?
C7C C6C 1.394(14) . ?
C7C C8C 1.397(15) . ?
C12A C9A 1.499(13) . ?
C6B C7B 1.397(15) . ?
C6B C11B 1.389(16) . ?
C6 C7 1.416(14) . ?
C6 C11 1.402(14) . ?
C9 C00X 1.507(13) . ?
C9 C8 1.396(14) . ?
C9 C10 1.409(14) . ?
C10A H10A 0.9500 . ?
C10A C11A 1.389(13) . ?
C10A C9A 1.389(15) . ?
C11A H11A 0.9500 . ?
C10B H10B 0.9500 . ?
C10B C9B 1.390(14) . ?
C10B C11B 1.398(14) . ?
C9B C8B 1.398(15) . ?
C8 H8 0.9500 . ?
C8 C7 1.394(14) . ?
C11C H11C 0.9500 . ?
C11C C6C 1.403(14) . ?
C11C C10C 1.396(13) . ?
C7A H7A 0.9500 . ?
C7A C8A 1.396(14) . ?
C7 H7 0.9500 . ?
C7B H7B 0.9500 . ?
C7B C8B 1.404(14) . ?
C9A C8A 1.392(15) . ?
C8C H8C 0.9500 . ?
C10C H10C 0.9500 . ?
C8B H8B 0.9500 . ?
C8A H8A 0.9500 . ?
C11 H11 0.9500 . ?
C11 C10 1.407(14) . ?
C10 H10 0.9500 . ?
C2B H2BA 0.9800 . ?
C2B H2BB 0.9800 . ?
C2B H2BC 0.9800 . ?
C1 H1C 0.9800 . ?
C1 H1D 0.9800 . ?
C1 H1E 0.9800 . ?
C1C H1CC 0.9800 . ?
C1C H1CD 0.9800 . ?
C1C H1CE 0.9800 . ?
C2 H2A 0.9800 . ?
C2 H2B 0.9800 . ?
C2 H2C 0.9800 . ?
C4C H4CA 0.9800 . ?
C4C H4CB 0.9800 . ?
C4C H4CC 0.9800 . ?
C11B H11B 0.9500 . ?
C1B H1BC 0.9800 . ?
C1B H1BD 0.9800 . ?
C1B H1BE 0.9800 . ?
C4B H4BA 0.9800 . ?
C4B H4BB 0.9800 . ?
C4B H4BC 0.9800 . ?
C3 H3A 0.9800 . ?
C3 H3B 0.9800 . ?
C3 H3C 0.9800 . ?
C2A H2AA 0.9800 . ?
C2A H2AB 0.9800 . ?
C2A H2AC 0.9800 . ?
C5A H5AA 0.9800 . ?
C5A H5AB 0.9800 . ?
C5A H5AC 0.9800 . ?
C5C H5CA 0.9800 . ?
C5C H5CB 0.9800 . ?
C5C H5CC 0.9800 . ?
C3A H3AA 0.9800 . ?
C3A H3AB 0.9800 . ?
C3A H3AC 0.9800 . ?
C2C H2CA 0.9800 . ?
C2C H2CB 0.9800 . ?
C2C H2CC 0.9800 . ?
C5B H5BA 0.9800 . ?
C5B H5BB 0.9800 . ?
C5B H5BC 0.9800 . ?
C1A H1AC 0.9800 . ?
C1A H1AD 0.9800 . ?
C1A H1AE 0.9800 . ?
C3B H3BA 0.9800 . ?
C3B H3BB 0.9800 . ?
C3B H3BC 0.9800 . ?
C4 H4A 0.9800 . ?
C4 H4B 0.9800 . ?
C4 H4C 0.9800 . ?
C5 H5A 0.9800 . ?
C5 H5B 0.9800 . ?
C5 H5C 0.9800 . ?
C4A H4AA 0.9800 . ?
C4A H4AB 0.9800 . ?
C4A H4AC 0.9800 . ?
C3C H3CA 0.9800 . ?
C3C H3CB 0.9800 . ?
C3C H3CC 0.9800 . ?

loop_
_geom_torsion_atom_site_label_1
_geom_torsion_atom_site_label_2
_geom_torsion_atom_site_label_3
_geom_torsion_atom_site_label_4
_geom_torsion
_geom_torsion_site_symmetry_1
_geom_torsion_site_symmetry_2
_geom_torsion_site_symmetry_3
_geom_torsion_site_symmetry_4
_geom_torsion_publ_flag
Si1 C6 C7 C8 179.2(8) . . . . ?
Si1 C6 C11 C10 -178.8(8) . . . . ?
Si1A C6A C11A C10A -175.0(7) . . . . ?
Si1A C6A C7A C8A 175.8(8) . . . . ?
Si1B C6B C7B C8B 178.2(8) . . . . ?
Si1B C6B C11B C10B -179.0(8) . . . . ?
O2B C12B C9B C10B 7.8(13) . . . . ?
O2B C12B C9B C8B -174.1(9) . . . . ?
O2A C12A C9A C10A 167.6(9) . . . . ?
O2A C12A C9A C8A -12.4(13) . . . . ?
O1 Si1 C6 C7 -176.2(7) . . . . ?
O1 Si1 C6 C11 3.6(11) . . . . ?
O1B Si1B C6B C7B -176.4(7) . . . . ?
O1B Si1B C6B C11B 2.5(10) . . . . ?
N1B C12B C9B C10B -170.4(9) . . . . ?
N1B C12B C9B C8B 7.6(13) . . . . ?
O1A Si1A C6A C11A 72.4(9) . . . . ?
O1A Si1A C6A C7A -103.7(9) . . . . ?
O1C Si1C C6C C7C -101.0(9) . . . . ?
O1C Si1C C6C C11C 75.9(9) . . . . ?
N1A C12A C9A C10A -14.7(14) . . . . ?
N1A C12A C9A C8A 165.2(9) . . . . ?
C12B C9B C8B C7B -178.1(9) . . . . ?
C6A Si1A O1A Si2A 159.6(14) . . . . ?
C6A C7A C8A C9A -1.0(16) . . . . ?
C12A C9A C8A C7A -178.4(9) . . . . ?
C6B Si1B O1B Si2B 80.3(13) . . . . ?
C6B C7B C8B C9B 0.9(15) . . . . ?
C6 Si1 O1 Si2 81.4(13) . . . . ?
C6 C11 C10 C9 -0.9(17) . . . . ?
C9 C8 C7 C6 0.0(16) . . . . ?
C10A C9A C8A C7A 1.6(14) . . . . ?
C11A C6A C7A C8A -0.4(15) . . . . ?
C11A C10A C9A C12A 179.2(9) . . . . ?
C11A C10A C9A C8A -0.7(14) . . . . ?
C10B C9B C8B C7B -0.1(15) . . . . ?
C9B C10B C11B C6B 0.8(16) . . . . ?
C00X C9 C8 C7 -177.4(9) . . . . ?
C00X C9 C10 C11 178.0(9) . . . . ?
C8 C9 C00X O2 -173.1(10) . . . . ?
C8 C9 C00X N1 7.7(14) . . . . ?
C8 C9 C10 C11 0.3(15) . . . . ?
C7A C6A C11A C10A 1.3(14) . . . . ?
C7 C6 C11 C10 1.0(16) . . . . ?
C6C Si1C O1C Si2C 169.7(13) . . . . ?
C6C C7C C8C C9C -0.7(16) . . . . ?
C6C C11C C10C C9C -1.0(15) . . . . ?
C7B C6B C11B C10B -0.1(15) . . . . ?
C9A C10A C11A C6A -0.8(15) . . . . ?
C8C C9C C10C C11C -0.7(15) . . . . ?
C8C C9C C12C O2C -13.8(14) . . . . ?
C8C C9C C12C N1C 165.3(9) . . . . ?
C8C C7C C6C Si1C 176.1(8) . . . . ?
C8C C7C C6C C11C -0.9(16) . . . . ?
C10C C9C C8C C7C 1.5(15) . . . . ?
C10C C9C C12C O2C 167.6(10) . . . . ?
C10C C9C C12C N1C -13.3(14) . . . . ?
C10C C11C C6C Si1C -175.2(8) . . . . ?
C10C C11C C6C C7C 1.8(15) . . . . ?
C11 C6 C7 C8 -0.6(15) . . . . ?
C10 C9 C00X O2 9.2(14) . . . . ?
C10 C9 C00X N1 -169.9(9) . . . . ?
C10 C9 C8 C7 0.2(15) . . . . ?
C12C C9C C8C C7C -177.2(9) . . . . ?
C12C C9C C10C C11C 177.9(9) . . . . ?
C2B Si1B O1B Si2B -159.7(12) . . . . ?
C2B Si1B C6B C7B 64.8(9) . . . . ?
C2B Si1B C6B C11B -116.2(9) . . . . ?
C1 Si1 O1 Si2 -38.3(14) . . . . ?
C1 Si1 C6 C7 -54.5(9) . . . . ?
C1 Si1 C6 C11 125.3(10) . . . . ?
C1C Si1C O1C Si2C 50.8(15) . . . . ?
C1C Si1C C6C C7C 17.3(11) . . . . ?
C1C Si1C C6C C11C -165.7(8) . . . . ?
C2 Si1 O1 Si2 -158.3(12) . . . . ?
C2 Si1 C6 C7 64.4(9) . . . . ?
C2 Si1 C6 C11 -115.7(10) . . . . ?
C4C Si2C O1C Si1C 15.3(16) . . . . ?
C11B C6B C7B C8B -0.8(15) . . . . ?
C11B C10B C9B C12B 177.4(9) . . . . ?
C11B C10B C9B C8B -0.7(15) . . . . ?
C1B Si1B O1B Si2B -39.5(14) . . . . ?
C1B Si1B C6B C7B -54.8(9) . . . . ?
C1B Si1B C6B C11B 124.2(10) . . . . ?
C4B Si2B O1B Si1B 101.1(13) . . . . ?
C3 Si2 O1 Si1 99.9(13) . . . . ?
C2A Si1A O1A Si2A -81.2(16) . . . . ?
C2A Si1A C6A C11A -45.8(9) . . . . ?
C2A Si1A C6A C7A 138.1(9) . . . . ?
C5A Si2A O1A Si1A 145.5(15) . . . . ?
C5C Si2C O1C Si1C 136.6(13) . . . . ?
C3A Si2A O1A Si1A 24.5(17) . . . . ?
C2C Si1C O1C Si2C -71.8(14) . . . . ?
C2C Si1C C6C C7C 140.6(9) . . . . ?
C2C Si1C C6C C11C -42.4(10) . . . . ?
C5B Si2B O1B Si1B -139.3(13) . . . . ?
C1A Si1A O1A Si2A 40.3(17) . . . . ?
C1A Si1A C6A C11A -169.0(8) . . . . ?
C1A Si1A C6A C7A 14.9(10) . . . . ?
C3B Si2B O1B Si1B -18.1(15) . . . . ?
C4 Si2 O1 Si1 -20.1(14) . . . . ?
C5 Si2 O1 Si1 -140.2(12) . . . . ?
C4A Si2A O1A Si1A -95.0(16) . . . . ?
C3C Si2C O1C Si1C -103.9(14) . . . . ?

loop_
_twin_individual_id
_twin_individual_mass_fraction_refined
1 0.90(6)
2 0.10(6)
